data_4505011
loop_
_publ_author_name
'Podesta, Thomas J.'
'Orpen, A. Guy'

_publ_section_title
;
 Tris(Pyridinium)Triazine in Crystal Synthesis of 3-Fold Symmetric
 Structures
;
_journal_issue 2
_journal_name_full 'Crystal Growth &amp; Design'
_journal_page_first 681
_journal_paper_doi 10.1021/cg049783g
_journal_volume 5
_journal_year 2005
_chemical_formula_sum 'C36 H30 Bi2 Cl12 N12 O6'
_chemical_formula_weight 1570.08
_chemical_name_systematic
; 
 ? 
;
_space_group_IT_number 167
_symmetry_cell_setting rhombohedral
_symmetry_space_group_name_Hall '-R 3 2"c'
_symmetry_space_group_name_H-M 'R -3 c :H'
_atom_sites_solution_hydrogens geom
_atom_sites_solution_primary direct
_atom_sites_solution_secondary difmap
_audit_creation_method SHELXL-97
_cell_angle_alpha 90.00
_cell_angle_beta 90.00
_cell_angle_gamma 120.00
_cell_formula_units_Z 3
_cell_length_a 15.1595(2)
_cell_length_b 15.1595(2)
_cell_length_c 19.2129(3)
_cell_measurement_reflns_used 3386
_cell_measurement_temperature 153(2)
_cell_measurement_theta_max 65.989
_cell_measurement_theta_min 5.707
_cell_volume 3823.78(9)
_computing_cell_refinement 'SAINT (Bruker, 2001)'
_computing_data_collection 'SMART (Bruker, 2001)'
_computing_data_reduction 'SHELXTL (Bruker, 2001)'
_computing_molecular_graphics 'SHELXTL (Bruker, 2001)'
_computing_publication_material 'SHELXTL (Bruker, 2001)'
_computing_structure_refinement 'SHELXTL (Bruker, 2001)'
_computing_structure_solution 'SHELXTL (Bruker, 2001)'
_diffrn_ambient_temperature 123(2)
_diffrn_measured_fraction_theta_full 0.997
_diffrn_measured_fraction_theta_max 0.997
_diffrn_measurement_device_type 'CCD area detector'
_diffrn_measurement_method 'Frames, each covering 0.3 \% in \w'
_diffrn_radiation_monochromator 'Osmic ConFocal MaxFlux mirror optics'
_diffrn_radiation_source '4.8 kW rotating anode'
_diffrn_radiation_type CuK\a
_diffrn_radiation_wavelength 1.5418
_diffrn_reflns_av_R_equivalents 0.0466
_diffrn_reflns_av_sigmaI/netI 0.0233
_diffrn_reflns_limit_h_max 18
_diffrn_reflns_limit_h_min -17
_diffrn_reflns_limit_k_max 18
_diffrn_reflns_limit_k_min -17
_diffrn_reflns_limit_l_max 22
_diffrn_reflns_limit_l_min -22
_diffrn_reflns_number 9702
_diffrn_reflns_theta_full 68.045
_diffrn_reflns_theta_max 68.045
_diffrn_reflns_theta_min 2.63
_exptl_absorpt_coefficient_mu 19.664
_exptl_absorpt_correction_T_max 0.728417
_exptl_absorpt_correction_T_min 0.504323
_exptl_absorpt_correction_type multi-scan
_exptl_absorpt_process_details 'SADABS (Sheldrick, 1996)'
_exptl_crystal_colour colourless
_exptl_crystal_density_diffrn 2.045
_exptl_crystal_density_method none
_exptl_crystal_description needle
_exptl_crystal_F_000 2244
_exptl_crystal_size_max 0.1
_exptl_crystal_size_mid 0.05
_exptl_crystal_size_min 0.05
_refine_diff_density_max 0.837
_refine_diff_density_min -0.557
_refine_diff_density_rms 0.103
_refine_ls_extinction_method none
_refine_ls_goodness_of_fit_ref 0.944
_refine_ls_hydrogen_treatment mixed
_refine_ls_matrix_type full
_refine_ls_number_parameters 65
_refine_ls_number_reflns 780
_refine_ls_number_restraints 0
_refine_ls_restrained_S_all 0.944
_refine_ls_R_factor_all 0.0349
_refine_ls_R_factor_gt 0.0261
_refine_ls_shift/su_max 0.000
_refine_ls_shift/su_mean 0.000
_refine_ls_structure_factor_coef Fsqd
_refine_ls_weighting_details 'calc w=1/[\s^2^(Fo^2^)+(0.0432P)^2^+0.0000P] where P=(Fo^2^+2Fc^2^)/3'
_refine_ls_weighting_scheme calc
_refine_ls_wR_factor_gt 0.0608
_refine_ls_wR_factor_ref 0.0637
_reflns_number_gt 616
_reflns_number_total 780
_reflns_threshold_expression >2sigma(I)
_cod_data_source_file cg049783gsi20040706_102501.cif
_cod_data_source_block 12
_cod_depositor_comments
;
The following automatic conversions were performed:

'_symmetry_cell_setting' value 'Rhombohedral' changed to
'rhombohedral' according to
/home/saulius/struct/CIF-dictionaries/cif_core.dic dictionary named
'cif_core.dic' version 2.4.1 from 2010-06-29.

Automatic conversion script
Id: cif_fix_values 1715 2011-07-08 13:25:40Z adriana 
;
_cod_original_sg_symbol_H-M 'R-3c  '
_cod_database_code 4505011

loop_
_symmetry_equiv_pos_as_xyz
'x, y, z'
'-y, x-y, z'
'-x+y, -x, z'
'y, x, -z+1/2'
'x-y, -y, -z+1/2'
'-x, -x+y, -z+1/2'
'x+2/3, y+1/3, z+1/3'
'-y+2/3, x-y+1/3, z+1/3'
'-x+y+2/3, -x+1/3, z+1/3'
'y+2/3, x+1/3, -z+5/6'
'x-y+2/3, -y+1/3, -z+5/6'
'-x+2/3, -x+y+1/3, -z+5/6'
'x+1/3, y+2/3, z+2/3'
'-y+1/3, x-y+2/3, z+2/3'
'-x+y+1/3, -x+2/3, z+2/3'
'y+1/3, x+2/3, -z+7/6'
'x-y+1/3, -y+2/3, -z+7/6'
'-x+1/3, -x+y+2/3, -z+7/6'
'-x, -y, -z'
'y, -x+y, -z'
'x-y, x, -z'
'-y, -x, z-1/2'
'-x+y, y, z-1/2'
'x, x-y, z-1/2'
'-x+2/3, -y+1/3, -z+1/3'
'y+2/3, -x+y+1/3, -z+1/3'
'x-y+2/3, x+1/3, -z+1/3'
'-y+2/3, -x+1/3, z-1/6'
'-x+y+2/3, y+1/3, z-1/6'
'x+2/3, x-y+1/3, z-1/6'
'-x+1/3, -y+2/3, -z+2/3'
'y+1/3, -x+y+2/3, -z+2/3'
'x-y+1/3, x+2/3, -z+2/3'
'-y+1/3, -x+2/3, z+1/6'
'-x+y+1/3, y+2/3, z+1/6'
'x+1/3, x-y+2/3, z+1/6'

loop_
_atom_site_label
_atom_site_type_symbol
_atom_site_fract_x
_atom_site_fract_y
_atom_site_fract_z
_atom_site_U_iso_or_equiv
_atom_site_adp_type
_atom_site_occupancy
_atom_site_symmetry_multiplicity
_atom_site_calc_flag
_atom_site_refinement_flags
Bi1 Bi 0.0000 0.0000 0.0000 0.04522(17) Uani 1 6 d S
Cl1 Cl 0.12865(11) 0.15917(10) 0.08071(6) 0.0562(3) Uani 1 1 d .
N1 N -0.3333 0.2434(3) 0.0833 0.0316(10) Uani 1 2 d S
C2 C -0.2483(4) 0.3333 0.0833 0.0297(11) Uani 1 2 d S
C4 C -0.1507(3) 0.2446(3) 0.08339(19) 0.0381(9) Uani 0.50 1 d P
H4 H -0.2123 0.1836 0.0831 0.046 Uiso 0.50 1 calc PR
N4 N -0.1507(3) 0.2446(3) 0.08339(19) 0.0381(9) Uani 0.50 1 d P
H4A H -0.2076 0.1882 0.0831 0.046 Uiso 0.50 1 calc PR
C3 C -0.1503(4) 0.3333 0.0833 0.0327(11) Uani 1 2 d S
C5 C -0.0615(4) 0.2435(4) 0.0839(3) 0.0521(13) Uani 1 1 d .
C6 C 0.0302(6) 0.3333 0.0833 0.062(2) Uani 1 2 d S
O1 O -0.3032(5) 0.0362(5) 0.0863(6) 0.062(2) Uani 0.50 1 d P
H6A H 0.092(6) 0.3333 0.0833 0.08(3) Uiso 1 2 d S
H5A H -0.061(5) 0.186(5) 0.083(3) 0.09(2) Uiso 1 1 d .

loop_
_atom_site_aniso_label
_atom_site_aniso_U_11
_atom_site_aniso_U_22
_atom_site_aniso_U_33
_atom_site_aniso_U_23
_atom_site_aniso_U_13
_atom_site_aniso_U_12
Bi1 0.0529(2) 0.0529(2) 0.0298(2) 0.000 0.000 0.02647(10)
Cl1 0.0812(9) 0.0585(7) 0.0444(6) -0.0125(6) -0.0162(6) 0.0465(7)
N1 0.026(3) 0.033(2) 0.033(2) -0.0008(10) -0.002(2) 0.0132(13)
C2 0.032(2) 0.032(3) 0.025(3) 0.001(2) 0.0003(12) 0.0162(16)
C4 0.036(2) 0.033(2) 0.041(2) -0.0016(17) -0.0002(18) 0.0137(19)
N4 0.036(2) 0.033(2) 0.041(2) -0.0016(17) -0.0002(18) 0.0137(19)
C3 0.0319(19) 0.037(3) 0.031(3) 0.000(2) 0.0000(12) 0.0185(14)
C5 0.065(3) 0.054(3) 0.054(3) 0.006(3) 0.008(3) 0.042(3)
C6 0.044(3) 0.083(6) 0.070(5) 0.011(4) 0.005(2) 0.042(3)
O1 0.048(6) 0.043(4) 0.082(5) 0.008(4) 0.006(6) 0.013(3)

loop_
_atom_type_symbol
_atom_type_description
_atom_type_scat_dispersion_real
_atom_type_scat_dispersion_imag
_atom_type_scat_source
C C 0.0033 0.0016 'International Tables Vol C Tables 4.2.6.8 and 6.1.1.4'
H H 0.0000 0.0000 'International Tables Vol C Tables 4.2.6.8 and 6.1.1.4'
N N 0.0061 0.0033 'International Tables Vol C Tables 4.2.6.8 and 6.1.1.4'
Cl Cl 0.1484 0.1585 'International Tables Vol C Tables 4.2.6.8 and 6.1.1.4'
Bi Bi -4.1077 10.2566 'International Tables Vol C Tables 4.2.6.8 and 6.1.1.4'
O O 0.0106 0.0060 'International Tables Vol C Tables 4.2.6.8 and 6.1.1.4'

loop_
_geom_angle_atom_site_label_1
_geom_angle_atom_site_label_2
_geom_angle_atom_site_label_3
_geom_angle
_geom_angle_site_symmetry_1
_geom_angle_site_symmetry_3
Cl1 Bi1 Cl1 89.56(4) 2 21
Cl1 Bi1 Cl1 89.56(4) 2 19
Cl1 Bi1 Cl1 90.44(4) 21 19
Cl1 Bi1 Cl1 90.44(4) 2 .
Cl1 Bi1 Cl1 89.56(4) 21 .
Cl1 Bi1 Cl1 180.0 19 .
Cl1 Bi1 Cl1 90.44(4) 2 3
Cl1 Bi1 Cl1 180.0 21 3
Cl1 Bi1 Cl1 89.56(4) 19 3
Cl1 Bi1 Cl1 90.43(4) . 3
Cl1 Bi1 Cl1 180.0 2 20
Cl1 Bi1 Cl1 90.44(4) 21 20
Cl1 Bi1 Cl1 90.44(4) 19 20
Cl1 Bi1 Cl1 89.56(4) . 20
Cl1 Bi1 Cl1 89.56(4) 3 20
C2 N1 C2 114.5(6) 3_455 .
N1 C2 N1 125.5(6) 2_565 .
N1 C2 C3 117.2(3) 2_565 .
N1 C2 C3 117.2(3) . .
C3 C4 C5 120.5(4) . .
C4 C3 N4 120.4(5) . 17_554
C4 C3 C4 120.4(5) . 17_554
N4 C3 C4 0.0(6) 17_554 17_554
C4 C3 C2 119.8(3) . .
N4 C3 C2 119.8(3) 17_554 .
C4 C3 C2 119.8(3) 17_554 .
C4 C5 C6 120.3(5) . .
C5 C6 C5 118.1(7) 17_554 .

loop_
_geom_bond_atom_site_label_1
_geom_bond_atom_site_label_2
_geom_bond_distance
_geom_bond_site_symmetry_2
Bi1 Cl1 2.7063(12) 2
Bi1 Cl1 2.7063(12) 21
Bi1 Cl1 2.7063(12) 19
Bi1 Cl1 2.7063(12) .
Bi1 Cl1 2.7063(12) 3
Bi1 Cl1 2.7063(12) 20
N1 C2 1.328(3) 3_455
N1 C2 1.328(3) .
C2 N1 1.328(3) 2_565
C2 C3 1.485(8) .
C4 C3 1.342(5) .
C4 C5 1.361(6) .
C3 N4 1.342(5) 17_554
C3 C4 1.342(5) 17_554
C5 C6 1.376(7) .
C6 C5 1.376(7) 17_554
O1 O1 0.800(13) 18_444
